data_7160251
loop_
_publ_author_name
'Nitisha, Nitisha'
'Sahu, Sonali'
'Parthasarathy, Venkatakrishnan'

_publ_section_title
;
 Pentagon-Embedded N-Doped Coumarinacenes: Tandem Synthesis and Tunable
 Photophysical Attributes for Biomolecular Probing
;
_journal_name_full 'Organic &amp; Biomolecular Chemistry'
_journal_paper_doi 10.1039/D4OB01048E
_journal_year 2024
_chemical_formula_moiety 'C20 H17 N O2 '
_chemical_formula_sum 'C20 H17 N O2'
_chemical_formula_weight 303.35
_space_group_crystal_system triclinic
_space_group_IT_number 2
_space_group_name_Hall '-P 1'
_space_group_name_H-M_alt 'P -1'
_atom_sites_solution_hydrogens mixed
_audit_creation_method SHELXL-2018/3
_audit_update_record
;
2023-09-04 deposited with the CCDC.	2024-11-21 downloaded from the CCDC.
;
_cell_angle_alpha 66.390(2)
_cell_angle_beta 77.927(2)
_cell_angle_gamma 83.497(2)
_cell_formula_units_Z 2
_cell_length_a 7.7256(4)
_cell_length_b 9.6168(6)
_cell_length_c 11.7022(7)
_cell_measurement_reflns_used 9469
_cell_measurement_temperature 296(2)
_cell_measurement_theta_max 28.23
_cell_measurement_theta_min 2.70
_cell_volume 778.60(8)
_computing_cell_refinement 'APEX3/SAINT (Bruker, 2016)'
_computing_data_collection 'APEX3(Bruker, 2016)'
_computing_data_reduction 'SAINT/XPREP (Bruker, 2016)'
_computing_molecular_graphics 'ORTEP3 (Farrugia, 1997) and Mercury (Bruno et al., 2002)'
_computing_publication_material 'SHELXL-2014/7 (Sheldrick, 2014)'
_computing_structure_refinement 'SHELXL-2014/7 (Sheldrick, 2014)'
_computing_structure_solution 'SHELXT-2014/7 (Sheldrick, 2014)'
_diffrn_ambient_temperature 296(2)
_diffrn_measured_fraction_theta_full 0.989
_diffrn_measured_fraction_theta_max 0.990
_diffrn_measurement_device_type 'Bruker axs kappa apex3 CMOS Diffractometer'
_diffrn_measurement_method '\w and \f scan'
_diffrn_radiation_monochromator graphite
_diffrn_radiation_source 'fine-focus sealed tube'
_diffrn_radiation_type MoK\a
_diffrn_radiation_wavelength 0.71073
_diffrn_reflns_av_R_equivalents 0.0494
_diffrn_reflns_av_unetI/netI 0.0318
_diffrn_reflns_Laue_measured_fraction_full 0.989
_diffrn_reflns_Laue_measured_fraction_max 0.990
_diffrn_reflns_limit_h_max 10
_diffrn_reflns_limit_h_min -10
_diffrn_reflns_limit_k_max 12
_diffrn_reflns_limit_k_min -12
_diffrn_reflns_limit_l_max 15
_diffrn_reflns_limit_l_min -15
_diffrn_reflns_number 26625
_diffrn_reflns_point_group_measured_fraction_full 0.989
_diffrn_reflns_point_group_measured_fraction_max 0.990
_diffrn_reflns_theta_full 25.242
_diffrn_reflns_theta_max 28.326
_diffrn_reflns_theta_min 3.022
_exptl_absorpt_coefficient_mu 0.084
_exptl_absorpt_correction_T_max 0.7457
_exptl_absorpt_correction_T_min 0.6531
_exptl_absorpt_correction_type multi-scan
_exptl_absorpt_process_details 'SADABS(BRUKER 2016)'
_exptl_crystal_colour COLOURLESS
_exptl_crystal_density_diffrn 1.294
_exptl_crystal_description BLOCK
_exptl_crystal_F_000 320
_exptl_crystal_size_max 0.150
_exptl_crystal_size_mid 0.150
_exptl_crystal_size_min 0.100
_refine_diff_density_max 0.467
_refine_diff_density_min -0.418
_refine_diff_density_rms 0.057
_refine_ls_extinction_method none
_refine_ls_goodness_of_fit_ref 1.035
_refine_ls_hydrogen_treatment mixed
_refine_ls_matrix_type full
_refine_ls_number_parameters 216
_refine_ls_number_reflns 3849
_refine_ls_number_restraints 0
_refine_ls_restrained_S_all 1.035
_refine_ls_R_factor_all 0.0957
_refine_ls_R_factor_gt 0.0665
_refine_ls_shift/su_max 0.000
_refine_ls_shift/su_mean 0.000
_refine_ls_structure_factor_coef Fsqd
_refine_ls_weighting_details 'w=1/[\s^2^(Fo^2^)+(0.0966P)^2^+0.6835P] where P=(Fo^2^+2Fc^2^)/3'
_refine_ls_weighting_scheme calc
_refine_ls_wR_factor_gt 0.1763
_refine_ls_wR_factor_ref 0.2102
_reflns_Friedel_coverage 0.000
_reflns_number_gt 2771
_reflns_number_total 3849
_reflns_threshold_expression 'I > 2\s(I)'
_cod_data_source_file d4ob01048e2.cif
_cod_data_source_block shelx_CCDC1
_cod_depositor_comments
;
The following automatic conversions were performed:

data item '_exptl_absorpt_correction_type' value 'MULTI-SCAN' was
changed to 'multi-scan' in accordance with the
/home/data/users/saulius/crontab/automatic-downloads/rss-feeds/RSC/lib/dictionaries/cif_core.dic
dictionary named 'cif_core.dic' version 2.4.2 last updated on
2011-04-26.

Automatic conversion script
Id: cif_fix_values 8170 2020-07-09 18:12:32Z antanas 
;
_cod_database_code 7160251
_shelx_shelxl_version_number 2018/3
_shelx_space_group_comment
;
The symmetry employed for this shelxl refinement is uniquely defined
by the following loop, which should always be used as a source of
symmetry information in preference to the above space-group names.
They are only intended as comments.
;
_shelx_estimated_absorpt_t_min 0.988
_shelx_estimated_absorpt_t_max 0.992

loop_
_space_group_symop_operation_xyz
'x, y, z'
'-x, -y, -z'

loop_
_atom_site_label
_atom_site_type_symbol
_atom_site_fract_x
_atom_site_fract_y
_atom_site_fract_z
_atom_site_U_iso_or_equiv
_atom_site_adp_type
_atom_site_occupancy
_atom_site_site_symmetry_order
_atom_site_calc_flag
_atom_site_refinement_flags_posn
_atom_site_refinement_flags_adp
_atom_site_refinement_flags_occupancy
_atom_site_disorder_assembly
_atom_site_disorder_group
C1 C 0.1630(2) 0.4135(2) 0.62905(18) 0.0287(4) Uani 1 1 d . . . . .
C2 C 0.0437(3) 0.2232(3) 0.82970(19) 0.0351(5) Uani 1 1 d . . . . .
C3 C 0.1286(3) 0.1103(3) 0.7836(2) 0.0356(5) Uani 1 1 d . . . . .
H3 H 0.120383 0.008521 0.837972 0.043 Uiso 1 1 calc R U . . .
C4 C 0.2201(3) 0.1460(2) 0.66409(18) 0.0314(4) Uani 1 1 d . . . . .
C5 C 0.2399(2) 0.3046(2) 0.58160(17) 0.0269(4) Uani 1 1 d . . . . .
C6 C 0.2981(4) 0.0243(3) 0.6176(2) 0.0507(7) Uani 1 1 d . . . . .
H6A H 0.357887 0.070118 0.531279 0.076 Uiso 1 1 calc R U . . .
H6B H 0.380959 -0.037891 0.669423 0.076 Uiso 1 1 calc R U . . .
H6C H 0.205305 -0.037227 0.622111 0.076 Uiso 1 1 calc R U . . .
C7 C 0.3331(3) 0.3576(2) 0.45605(17) 0.0290(4) Uani 1 1 d . . . . .
H7 H 0.386348 0.287519 0.422120 0.035 Uiso 1 1 calc R U . . .
C8 C 0.3481(3) 0.5110(2) 0.38143(17) 0.0283(4) Uani 1 1 d . . . . .
C9 C 0.1783(3) 0.5670(2) 0.5573(2) 0.0336(4) Uani 1 1 d . . . . .
H9 H 0.126705 0.636707 0.592129 0.040 Uiso 1 1 calc R U . . .
C10 C 0.2701(3) 0.6180(2) 0.43331(19) 0.0310(4) Uani 1 1 d . . . . .
C11 C 0.2856(4) 0.7853(3) 0.3574(2) 0.0460(6) Uani 1 1 d . . . . .
H11A H 0.352335 0.802300 0.274213 0.069 Uiso 1 1 calc R U . . .
H11B H 0.169432 0.831778 0.350458 0.069 Uiso 1 1 calc R U . . .
H11C H 0.344811 0.829072 0.398814 0.069 Uiso 1 1 calc R U . . .
C12 C 0.4438(3) 0.5674(2) 0.24493(19) 0.0344(5) Uani 1 1 d . . . . .
H12A H 0.363541 0.636371 0.192506 0.041 Uiso 1 1 calc R U . . .
H12B H 0.542750 0.626063 0.237672 0.041 Uiso 1 1 calc R U . . .
C13 C 0.5131(3) 0.4510(2) 0.19089(18) 0.0321(4) Uani 1 1 d . . . . .
C14 C 0.6856(3) 0.4297(3) 0.1399(2) 0.0379(5) Uani 1 1 d . . . . .
C15 C 0.5311(3) 0.2719(2) 0.10565(18) 0.0332(4) Uani 1 1 d . . . . .
C16 C 0.4114(3) 0.3511(2) 0.16894(18) 0.0314(4) Uani 1 1 d . . . . .
C17 C 0.2309(3) 0.3240(3) 0.1940(2) 0.0420(5) Uani 1 1 d . . . . .
H17 H 0.149682 0.374644 0.235934 0.050 Uiso 1 1 calc R U . . .
C18 C 0.1747(4) 0.2212(3) 0.1556(3) 0.0516(6) Uani 1 1 d . . . . .
H18 H 0.054371 0.203940 0.170805 0.062 Uiso 1 1 calc R U . . .
C19 C 0.2953(4) 0.1424(3) 0.0942(3) 0.0495(6) Uani 1 1 d . . . . .
H19 H 0.254105 0.072654 0.070397 0.059 Uiso 1 1 calc R U . . .
C20 C 0.4741(3) 0.1664(3) 0.0685(2) 0.0421(5) Uani 1 1 d . . . . .
H20 H 0.554277 0.113913 0.027742 0.050 Uiso 1 1 calc R U . . .
O1 O 0.0670(2) 0.37249(18) 0.75062(14) 0.0368(4) Uani 1 1 d . . . . .
O2 O -0.0493(2) 0.1981(2) 0.93266(16) 0.0523(5) Uani 1 1 d . . . . .
N1 N 0.6978(3) 0.3201(2) 0.09025(18) 0.0400(5) Uani 1 1 d . . . . .
H1A H 0.795(4) 0.298(4) 0.033(3) 0.070(10) Uiso 1 1 d . . . . .
H14A H 0.793(4) 0.479(3) 0.129(3) 0.054(8) Uiso 1 1 d . . . . .

loop_
_atom_site_aniso_label
_atom_site_aniso_U_11
_atom_site_aniso_U_22
_atom_site_aniso_U_33
_atom_site_aniso_U_23
_atom_site_aniso_U_13
_atom_site_aniso_U_12
C1 0.0266(9) 0.0372(10) 0.0236(9) -0.0153(8) -0.0020(7) 0.0027(7)
C2 0.0315(10) 0.0449(12) 0.0274(9) -0.0157(9) 0.0011(7) -0.0002(8)
C3 0.0373(11) 0.0371(11) 0.0282(10) -0.0121(8) 0.0021(8) -0.0018(8)
C4 0.0323(10) 0.0349(10) 0.0270(9) -0.0147(8) -0.0007(7) 0.0005(8)
C5 0.0270(9) 0.0315(10) 0.0226(8) -0.0128(7) -0.0020(7) 0.0015(7)
C6 0.0715(17) 0.0342(12) 0.0384(12) -0.0154(10) 0.0076(11) 0.0019(11)
C7 0.0321(9) 0.0315(10) 0.0234(9) -0.0133(7) -0.0014(7) 0.0019(7)
C8 0.0287(9) 0.0321(10) 0.0243(9) -0.0118(7) -0.0042(7) 0.0008(7)
C9 0.0357(10) 0.0343(10) 0.0353(10) -0.0213(9) -0.0036(8) 0.0053(8)
C10 0.0320(10) 0.0327(10) 0.0307(10) -0.0144(8) -0.0077(8) 0.0015(8)
C11 0.0545(14) 0.0347(12) 0.0472(13) -0.0157(10) -0.0081(11) 0.0022(10)
C12 0.0414(11) 0.0331(10) 0.0259(9) -0.0110(8) -0.0008(8) -0.0025(8)
C13 0.0367(10) 0.0339(10) 0.0209(8) -0.0079(7) -0.0009(7) -0.0011(8)
C14 0.0374(11) 0.0437(12) 0.0276(10) -0.0111(9) 0.0000(8) -0.0029(9)
C15 0.0386(11) 0.0330(10) 0.0224(9) -0.0073(8) -0.0038(7) 0.0040(8)
C16 0.0347(10) 0.0326(10) 0.0220(8) -0.0078(7) -0.0020(7) 0.0017(8)
C17 0.0351(11) 0.0470(13) 0.0431(12) -0.0200(10) -0.0013(9) 0.0006(9)
C18 0.0428(13) 0.0563(15) 0.0584(16) -0.0244(13) -0.0076(11) -0.0075(11)
C19 0.0606(16) 0.0429(13) 0.0494(14) -0.0205(11) -0.0116(12) -0.0059(11)
C20 0.0569(14) 0.0342(11) 0.0327(11) -0.0133(9) -0.0049(9) 0.0037(10)
O1 0.0391(8) 0.0420(8) 0.0290(7) -0.0196(6) 0.0044(6) 0.0027(6)
O2 0.0547(11) 0.0614(11) 0.0310(8) -0.0193(8) 0.0131(7) 0.0026(8)
N1 0.0357(10) 0.0477(11) 0.0328(9) -0.0168(8) 0.0030(7) 0.0018(8)

loop_
_atom_type_symbol
_atom_type_description
_atom_type_scat_dispersion_real
_atom_type_scat_dispersion_imag
_atom_type_scat_source
C C 0.0033 0.0016 'International Tables Vol C Tables 4.2.6.8 and 6.1.1.4'
H H 0.0000 0.0000 'International Tables Vol C Tables 4.2.6.8 and 6.1.1.4'
O O 0.0106 0.0060 'International Tables Vol C Tables 4.2.6.8 and 6.1.1.4'
N N 0.0061 0.0033 'International Tables Vol C Tables 4.2.6.8 and 6.1.1.4'

loop_
_geom_angle_atom_site_label_1
_geom_angle_atom_site_label_2
_geom_angle_atom_site_label_3
_geom_angle
_geom_angle_site_symmetry_1
_geom_angle_site_symmetry_3
_geom_angle_publ_flag
C9 C1 O1 116.69(17) . . ?
C9 C1 C5 121.95(17) . . ?
O1 C1 C5 121.36(18) . . ?
O2 C2 O1 116.68(19) . . ?
O2 C2 C3 125.7(2) . . ?
O1 C2 C3 117.65(17) . . ?
C4 C3 C2 122.6(2) . . ?
C4 C3 H3 118.7 . . ?
C2 C3 H3 118.7 . . ?
C3 C4 C5 118.54(18) . . ?
C3 C4 C6 120.86(19) . . ?
C5 C4 C6 120.60(17) . . ?
C1 C5 C7 117.16(18) . . ?
C1 C5 C4 118.36(16) . . ?
C7 C5 C4 124.48(17) . . ?
C4 C6 H6A 109.5 . . ?
C4 C6 H6B 109.5 . . ?
H6A C6 H6B 109.5 . . ?
C4 C6 H6C 109.5 . . ?
H6A C6 H6C 109.5 . . ?
H6B C6 H6C 109.5 . . ?
C8 C7 C5 122.01(17) . . ?
C8 C7 H7 119.0 . . ?
C5 C7 H7 119.0 . . ?
C7 C8 C10 119.18(17) . . ?
C7 C8 C12 121.76(17) . . ?
C10 C8 C12 119.05(17) . . ?
C1 C9 C10 120.37(18) . . ?
C1 C9 H9 119.8 . . ?
C10 C9 H9 119.8 . . ?
C9 C10 C8 119.33(18) . . ?
C9 C10 C11 119.39(19) . . ?
C8 C10 C11 121.29(19) . . ?
C10 C11 H11A 109.5 . . ?
C10 C11 H11B 109.5 . . ?
H11A C11 H11B 109.5 . . ?
C10 C11 H11C 109.5 . . ?
H11A C11 H11C 109.5 . . ?
H11B C11 H11C 109.5 . . ?
C13 C12 C8 117.36(17) . . ?
C13 C12 H12A 108.0 . . ?
C8 C12 H12A 108.0 . . ?
C13 C12 H12B 108.0 . . ?
C8 C12 H12B 108.0 . . ?
H12A C12 H12B 107.2 . . ?
C14 C13 C16 106.18(19) . . ?
C14 C13 C12 126.4(2) . . ?
C16 C13 C12 127.10(18) . . ?
C13 C14 N1 110.2(2) . . ?
C13 C14 H14A 132.7(17) . . ?
N1 C14 H14A 117.0(17) . . ?
N1 C15 C20 130.4(2) . . ?
N1 C15 C16 107.83(19) . . ?
C20 C15 C16 121.8(2) . . ?
C17 C16 C15 119.0(2) . . ?
C17 C16 C13 133.79(19) . . ?
C15 C16 C13 107.17(18) . . ?
C18 C17 C16 119.1(2) . . ?
C18 C17 H17 120.5 . . ?
C16 C17 H17 120.5 . . ?
C17 C18 C19 121.2(2) . . ?
C17 C18 H18 119.4 . . ?
C19 C18 H18 119.4 . . ?
C20 C19 C18 121.1(2) . . ?
C20 C19 H19 119.4 . . ?
C18 C19 H19 119.4 . . ?
C19 C20 C15 117.9(2) . . ?
C19 C20 H20 121.1 . . ?
C15 C20 H20 121.1 . . ?
C2 O1 C1 121.37(16) . . ?
C15 N1 C14 108.62(18) . . ?
C15 N1 H1A 121(2) . . ?
C14 N1 H1A 128(2) . . ?

loop_
_geom_bond_atom_site_label_1
_geom_bond_atom_site_label_2
_geom_bond_distance
_geom_bond_site_symmetry_2
_geom_bond_publ_flag
C1 C9 1.379(3) . ?
C1 O1 1.380(2) . ?
C1 C5 1.395(3) . ?
C2 O2 1.213(2) . ?
C2 O1 1.369(3) . ?
C2 C3 1.436(3) . ?
C3 C4 1.352(3) . ?
C3 H3 0.9300 . ?
C4 C5 1.447(3) . ?
C4 C6 1.497(3) . ?
C5 C7 1.406(2) . ?
C6 H6A 0.9600 . ?
C6 H6B 0.9600 . ?
C6 H6C 0.9600 . ?
C7 C8 1.384(3) . ?
C7 H7 0.9300 . ?
C8 C10 1.413(3) . ?
C8 C12 1.515(3) . ?
C9 C10 1.388(3) . ?
C9 H9 0.9300 . ?
C10 C11 1.499(3) . ?
C11 H11A 0.9600 . ?
C11 H11B 0.9600 . ?
C11 H11C 0.9600 . ?
C12 C13 1.494(3) . ?
C12 H12A 0.9700 . ?
C12 H12B 0.9700 . ?
C13 C14 1.370(3) . ?
C13 C16 1.435(3) . ?
C14 N1 1.380(3) . ?
C14 H14A 0.97(3) . ?
C15 N1 1.370(3) . ?
C15 C20 1.395(3) . ?
C15 C16 1.411(3) . ?
C16 C17 1.396(3) . ?
C17 C18 1.380(4) . ?
C17 H17 0.9300 . ?
C18 C19 1.398(4) . ?
C18 H18 0.9300 . ?
C19 C20 1.376(4) . ?
C19 H19 0.9300 . ?
C20 H20 0.9300 . ?
N1 H1A 0.96(3) . ?

loop_
_geom_hbond_atom_site_label_D
_geom_hbond_atom_site_label_H
_geom_hbond_atom_site_label_A
_geom_hbond_distance_DH
_geom_hbond_distance_HA
_geom_hbond_distance_DA
_geom_hbond_angle_DHA
_geom_hbond_site_symmetry_A
_geom_hbond_publ_flag
C3 H3 O2 0.93 2.61 3.445(3) 149.7 2_557 yes
N1 H1A O2 0.96(3) 1.95(3) 2.882(2) 162(3) 1_654 yes

loop_
_geom_torsion_atom_site_label_1
_geom_torsion_atom_site_label_2
_geom_torsion_atom_site_label_3
_geom_torsion_atom_site_label_4
_geom_torsion
_geom_torsion_site_symmetry_1
_geom_torsion_site_symmetry_2
_geom_torsion_site_symmetry_3
_geom_torsion_site_symmetry_4
_geom_torsion_publ_flag
O2 C2 C3 C4 175.0(2) . . . . ?
O1 C2 C3 C4 -4.0(3) . . . . ?
C2 C3 C4 C5 2.9(3) . . . . ?
C2 C3 C4 C6 -176.6(2) . . . . ?
C9 C1 C5 C7 -0.6(3) . . . . ?
O1 C1 C5 C7 179.16(17) . . . . ?
C9 C1 C5 C4 178.91(18) . . . . ?
O1 C1 C5 C4 -1.3(3) . . . . ?
C3 C4 C5 C1 -0.2(3) . . . . ?
C6 C4 C5 C1 179.3(2) . . . . ?
C3 C4 C5 C7 179.24(19) . . . . ?
C6 C4 C5 C7 -1.3(3) . . . . ?
C1 C5 C7 C8 -0.4(3) . . . . ?
C4 C5 C7 C8 -179.86(18) . . . . ?
C5 C7 C8 C10 1.1(3) . . . . ?
C5 C7 C8 C12 -178.05(18) . . . . ?
O1 C1 C9 C10 -178.93(18) . . . . ?
C5 C1 C9 C10 0.8(3) . . . . ?
C1 C9 C10 C8 -0.1(3) . . . . ?
C1 C9 C10 C11 -179.73(19) . . . . ?
C7 C8 C10 C9 -0.8(3) . . . . ?
C12 C8 C10 C9 178.33(18) . . . . ?
C7 C8 C10 C11 178.78(19) . . . . ?
C12 C8 C10 C11 -2.1(3) . . . . ?
C7 C8 C12 C13 3.4(3) . . . . ?
C10 C8 C12 C13 -175.69(18) . . . . ?
C8 C12 C13 C14 -122.2(2) . . . . ?
C8 C12 C13 C16 65.4(3) . . . . ?
C16 C13 C14 N1 -1.4(2) . . . . ?
C12 C13 C14 N1 -175.15(19) . . . . ?
N1 C15 C16 C17 178.79(19) . . . . ?
C20 C15 C16 C17 -0.6(3) . . . . ?
N1 C15 C16 C13 0.3(2) . . . . ?
C20 C15 C16 C13 -179.07(18) . . . . ?
C14 C13 C16 C17 -177.5(2) . . . . ?
C12 C13 C16 C17 -3.8(4) . . . . ?
C14 C13 C16 C15 0.6(2) . . . . ?
C12 C13 C16 C15 174.34(18) . . . . ?
C15 C16 C17 C18 -0.3(3) . . . . ?
C13 C16 C17 C18 177.7(2) . . . . ?
C16 C17 C18 C19 1.0(4) . . . . ?
C17 C18 C19 C20 -0.9(4) . . . . ?
C18 C19 C20 C15 0.0(4) . . . . ?
N1 C15 C20 C19 -178.5(2) . . . . ?
C16 C15 C20 C19 0.8(3) . . . . ?
O2 C2 O1 C1 -176.72(19) . . . . ?
C3 C2 O1 C1 2.4(3) . . . . ?
C9 C1 O1 C2 179.95(18) . . . . ?
C5 C1 O1 C2 0.2(3) . . . . ?
C20 C15 N1 C14 178.2(2) . . . . ?
C16 C15 N1 C14 -1.2(2) . . . . ?
C13 C14 N1 C15 1.6(2) . . . . ?
